data_7204317
loop_
_publ_author_name
'Sugahara, Masakatsu'
'Moritani, Yasunori'
'Kuroda, Tooru'
'Kondo, Kazuhiko'
'Ukita, Tatsuzo'

_publ_section_title
;
 Synthetic and mechanistic study of the acid-promoted aromatisation of
 the Diels--Alder adduct:
 6,7-dimethoxy-1-(4-pyridyl)-1,4-epoxytetrahydronaphthalene-2,3-dicarboxylate
;
_journal_issue 6
_journal_name_full 'Journal of the Chemical Society, Perkin Transactions 1'
_journal_page_first 768
_journal_paper_doi 10.1039/b110265f
_journal_year 2002
_chemical_formula_sum 'C21 H21 N O7'
_chemical_formula_weight 399.39
_chemical_name_systematic
;
1,4-Epoxynaphthalene-2,3-dicarboxylic acid, 1-(4-pyridyl)-
1,2,3,4-tetrahydro-6,7-dimethoxy-, dimethyl ester, (1beta, 2beta ,
3beta , 4beta)-rel- (9CI)
;
_space_group_IT_number 14
_symmetry_cell_setting monoclinic
_symmetry_space_group_name_Hall '-P 2ybc'
_symmetry_space_group_name_H-M 'P 1 21/c 1'
_atom_sites_solution_hydrogens geom
_atom_sites_solution_primary direct
_atom_sites_solution_secondary difmap
_audit_creation_method SHELXL-97
_cell_angle_alpha 90.00
_cell_angle_beta 109.87(1)
_cell_angle_gamma 90.00
_cell_formula_units_Z 4
_cell_length_a 9.159(2)
_cell_length_b 16.895(1)
_cell_length_c 13.252(1)
_cell_measurement_reflns_used 25
_cell_measurement_temperature 293
_cell_measurement_theta_max 45
_cell_measurement_theta_min 35
_cell_volume 1928.5(5)
_computing_cell_refinement 'Rigaku/MSC AFC5R software 1992'
_computing_data_collection 'Rigaku/MSC AFC5R software 1992'
_computing_data_reduction 'Rigaku/MSC AFC5R software 1992'
_computing_structure_refinement 'SHELXL-97 (Sheldrick, 1997)'
_computing_structure_solution 'SHELXS-97 (Sheldrick, 1990)'
_diffrn_ambient_temperature 293
_diffrn_measured_fraction_theta_full 1.000
_diffrn_measured_fraction_theta_max 1.000
_diffrn_measurement_device_type 'Rigaku AFC5R diffractometer'
_diffrn_measurement_method ot
_diffrn_radiation_monochromator graphite
_diffrn_radiation_source 'nomal-focus rotating anode'
_diffrn_radiation_type CuK\a
_diffrn_radiation_wavelength 1.54178
_diffrn_reflns_av_R_equivalents 0.0141
_diffrn_reflns_av_sigmaI/netI 0.0138
_diffrn_reflns_limit_h_max 10
_diffrn_reflns_limit_h_min 0
_diffrn_reflns_limit_k_max 19
_diffrn_reflns_limit_k_min 0
_diffrn_reflns_limit_l_max 14
_diffrn_reflns_limit_l_min -15
_diffrn_reflns_number 3515
_diffrn_reflns_theta_full 65.08
_diffrn_reflns_theta_max 65.08
_diffrn_reflns_theta_min 4.41
_diffrn_standards_decay_% 0.0
_diffrn_standards_interval_count 200
_diffrn_standards_number 3
_exptl_absorpt_coefficient_mu 0.872
_exptl_absorpt_correction_type none
_exptl_crystal_colour colorless
_exptl_crystal_density_diffrn 1.375
_exptl_crystal_density_method 'not measured'
_exptl_crystal_description needle
_exptl_crystal_F_000 840
_exptl_crystal_size_max 0.5
_exptl_crystal_size_mid 0.2
_exptl_crystal_size_min 0.2
_refine_diff_density_max 0.671
_refine_diff_density_min -0.346
_refine_diff_density_rms 0.039
_refine_ls_extinction_coef 0.0026(7)
_refine_ls_extinction_expression Fc^*^=kFc[1+0.001xFc^2^\l^3^/sin(2\q)]^-1/4^
_refine_ls_extinction_method SHELXL
_refine_ls_goodness_of_fit_ref 1.450
_refine_ls_hydrogen_treatment noref
_refine_ls_matrix_type full
_refine_ls_number_parameters 263
_refine_ls_number_reflns 3296
_refine_ls_number_restraints 0
_refine_ls_restrained_S_all 1.450
_refine_ls_R_factor_all 0.0523
_refine_ls_R_factor_gt 0.0462
_refine_ls_shift/su_max 0.001
_refine_ls_shift/su_mean 0.000
_refine_ls_structure_factor_coef Fsqd
_refine_ls_weighting_details 'calc w=1/[\s^2^(Fo^2^)+(0.1000P)^2^+0.0000P] where P=(Fo^2^+2Fc^2^)/3'
_refine_ls_weighting_scheme calc
_refine_ls_wR_factor_gt 0.1726
_refine_ls_wR_factor_ref 0.1786
_reflns_number_gt 2914
_reflns_number_total 3296
_reflns_threshold_expression >2sigma(I)
_cod_data_source_file b110265f.txt
_cod_data_source_block compound1
_cod_depositor_comments
;
The following automatic conversions were performed:
'_symmetry_cell_setting' value 'MONOCLINIC' changed to 'monoclinic'
according to '/home/saulius/struct/CIF-dictionaries/cif_core.dic'
dictionary named 'cif_core.dic' version 2.4.1 from 2010-06-29.

Automatic conversion script
Id: cif_fix_enum 1527 2010-12-29 10:47:43Z saulius 
;
_cod_original_cell_volume 1928.6(4)
_cod_original_sg_symbol_H-M P21/c
_cod_database_code 7204317

loop_
_symmetry_equiv_pos_as_xyz
'x, y, z'
'-x, y+1/2, -z+1/2'
'-x, -y, -z'
'x, -y-1/2, z-1/2'

loop_
_atom_site_label
_atom_site_type_symbol
_atom_site_fract_x
_atom_site_fract_y
_atom_site_fract_z
_atom_site_U_iso_or_equiv
_atom_site_adp_type
_atom_site_occupancy
_atom_site_symmetry_multiplicity
_atom_site_calc_flag
_atom_site_refinement_flags
_atom_site_disorder_assembly
_atom_site_disorder_group
O11 O 0.37267(15) 0.23412(7) 0.66595(11) 0.0437(4) Uani 1 1 d . . .
O13 O 0.6412(2) 0.35990(9) 0.69864(16) 0.0687(5) Uani 1 1 d . . .
O14 O 0.84551(17) 0.28195(10) 0.77219(16) 0.0667(5) Uani 1 1 d . . .
O17 O 0.6358(2) 0.23225(11) 0.90295(14) 0.0710(5) Uani 1 1 d . . .
O18 O 0.78849(18) 0.12902(10) 0.90462(12) 0.0598(4) Uani 1 1 d . . .
O26 O 0.23634(18) -0.06810(8) 0.43814(13) 0.0556(4) Uani 1 1 d . . .
O28 O 0.28008(19) 0.02898(8) 0.29153(12) 0.0558(4) Uani 1 1 d . . .
N23 N 0.1981(3) 0.07959(15) 0.92872(17) 0.0703(6) Uani 1 1 d . . .
C1 C 0.4501(2) 0.23486(11) 0.58763(16) 0.0438(5) Uani 1 1 d . . .
C2 C 0.6198(2) 0.21980(11) 0.66023(16) 0.0433(5) Uani 1 1 d . . .
C3 C 0.5976(2) 0.15713(11) 0.74076(16) 0.0410(4) Uani 1 1 d . . .
C4 C 0.4144(2) 0.15441(11) 0.70403(15) 0.0399(5) Uani 1 1 d . . .
C5 C 0.3647(2) 0.10863(11) 0.59895(15) 0.0408(4) Uani 1 1 d . . .
C6 C 0.3147(2) 0.03172(11) 0.57210(16) 0.0415(4) Uani 1 1 d . . .
C7 C 0.2856(2) 0.00813(11) 0.46726(16) 0.0422(5) Uani 1 1 d . . .
C8 C 0.3125(2) 0.05948(12) 0.39158(15) 0.0428(5) Uani 1 1 d . . .
C9 C 0.3680(2) 0.13604(11) 0.42106(16) 0.0438(5) Uani 1 1 d . . .
C10 C 0.3894(2) 0.15987(11) 0.52486(15) 0.0414(4) Uani 1 1 d . . .
C12 C 0.6988(2) 0.29558(12) 0.71183(18) 0.0496(5) Uani 1 1 d . . .
C15 C 0.9289(4) 0.34977(19) 0.8315(3) 0.0986(12) Uani 1 1 d . . .
C16 C 0.6727(2) 0.17885(12) 0.85769(17) 0.0468(5) Uani 1 1 d . . .
C19 C 0.8765(3) 0.1436(2) 1.0152(2) 0.0821(9) Uani 1 1 d . . .
C20 C 0.3421(2) 0.13004(11) 0.78474(15) 0.0420(5) Uani 1 1 d . . .
C21 C 0.3864(3) 0.06048(15) 0.8422(2) 0.0597(6) Uani 1 1 d . . .
C22 C 0.3118(3) 0.03887(16) 0.9130(2) 0.0692(7) Uani 1 1 d . . .
C24 C 0.1579(3) 0.14533(17) 0.8734(2) 0.0677(7) Uani 1 1 d . . .
C25 C 0.2244(2) 0.17302(13) 0.80136(18) 0.0523(5) Uani 1 1 d . . .
C27 C 0.0825(4) -0.07712(18) 0.3775(3) 0.0868(9) Uani 1 1 d . . .
C29 C 0.2881(3) 0.07937(15) 0.2089(2) 0.0662(7) Uani 1 1 d . . .
H30 H 0.4361 0.2816 0.5458 0.052 Uiso 1 1 d . . .
H31 H 0.6758 0.1968 0.6191 0.051 Uiso 1 1 d . . .
H32 H 0.6354 0.1074 0.7280 0.049 Uiso 1 1 d . . .
H33 H 0.3011 -0.0037 0.6240 0.050 Uiso 1 1 d . . .
H34 H 0.3901 0.1707 0.3719 0.052 Uiso 1 1 d . . .
H35 H 0.9267 0.3915 0.7830 0.117 Uiso 1 1 d . . .
H36 H 1.0337 0.3352 0.8692 0.117 Uiso 1 1 d . . .
H37 H 0.8814 0.3667 0.8812 0.117 Uiso 1 1 d . . .
H38 H 0.9257 0.1937 1.0219 0.098 Uiso 1 1 d . . .
H39 H 0.9530 0.1035 1.0407 0.098 Uiso 1 1 d . . .
H40 H 0.8092 0.1431 1.0561 0.098 Uiso 1 1 d . . .
H41 H 0.4674 0.0290 0.8335 0.071 Uiso 1 1 d . . .
H42 H 0.3448 -0.0091 0.9518 0.082 Uiso 1 1 d . . .
H43 H 0.0768 0.1761 0.8829 0.084 Uiso 1 1 d . . .
H44 H 0.1895 0.2206 0.7628 0.064 Uiso 1 1 d . . .
H45 H 0.0631 -0.0541 0.3090 0.103 Uiso 1 1 d . . .
H46 H 0.0574 -0.1319 0.3696 0.103 Uiso 1 1 d . . .
H47 H 0.0201 -0.0517 0.4125 0.103 Uiso 1 1 d . . .
H48 H 0.2254 0.1247 0.2055 0.079 Uiso 1 1 d . . .
H49 H 0.2515 0.0520 0.1423 0.079 Uiso 1 1 d . . .
H50 H 0.3926 0.0953 0.2229 0.079 Uiso 1 1 d . . .

loop_
_atom_site_aniso_label
_atom_site_aniso_U_11
_atom_site_aniso_U_22
_atom_site_aniso_U_33
_atom_site_aniso_U_23
_atom_site_aniso_U_13
_atom_site_aniso_U_12
O11 0.0430(7) 0.0345(7) 0.0545(8) -0.0012(5) 0.0176(6) 0.0016(5)
O13 0.0613(10) 0.0383(9) 0.1011(14) -0.0098(8) 0.0204(9) -0.0063(7)
O14 0.0425(8) 0.0543(9) 0.0933(13) -0.0121(8) 0.0101(8) -0.0095(7)
O17 0.0669(10) 0.0759(12) 0.0655(10) -0.0303(9) 0.0162(8) 0.0070(8)
O18 0.0554(9) 0.0728(11) 0.0472(8) -0.0005(7) 0.0124(7) 0.0121(7)
O26 0.0561(9) 0.0395(8) 0.0680(10) -0.0132(7) 0.0171(7) -0.0093(6)
O28 0.0747(10) 0.0469(8) 0.0437(8) -0.0060(6) 0.0175(7) -0.0043(7)
N23 0.0688(13) 0.0911(16) 0.0575(12) 0.0054(11) 0.0299(10) -0.0063(12)
C1 0.0469(11) 0.0351(10) 0.0501(11) 0.0010(8) 0.0173(9) -0.0032(8)
C2 0.0431(10) 0.0369(10) 0.0526(11) -0.0053(8) 0.0198(9) -0.0023(8)
C3 0.0398(9) 0.0355(9) 0.0480(10) -0.0051(7) 0.0152(8) -0.0004(7)
C4 0.0395(10) 0.0342(9) 0.0461(10) -0.0021(7) 0.0145(8) 0.0000(7)
C5 0.0376(9) 0.0382(10) 0.0454(10) -0.0023(7) 0.0128(8) -0.0030(7)
C6 0.0407(9) 0.0365(9) 0.0476(10) -0.0002(7) 0.0157(8) -0.0034(7)
C7 0.0384(9) 0.0340(9) 0.0516(11) -0.0037(8) 0.0118(8) -0.0016(7)
C8 0.0397(9) 0.0441(10) 0.0417(10) -0.0034(8) 0.0102(8) 0.0014(8)
C9 0.0443(10) 0.0414(10) 0.0442(10) 0.0038(8) 0.0130(8) -0.0014(8)
C10 0.0400(9) 0.0363(9) 0.0466(10) -0.0007(7) 0.0130(8) -0.0026(7)
C12 0.0449(11) 0.0428(11) 0.0639(13) -0.0065(9) 0.0222(10) -0.0070(8)
C15 0.0641(16) 0.0722(19) 0.133(3) -0.0259(19) -0.0016(18) -0.0221(14)
C16 0.0409(10) 0.0498(11) 0.0517(11) -0.0077(9) 0.0184(9) -0.0041(8)
C19 0.0663(16) 0.126(3) 0.0474(13) 0.0016(14) 0.0102(12) 0.0056(16)
C20 0.0399(10) 0.0423(10) 0.0421(10) -0.0064(7) 0.0118(8) -0.0056(8)
C21 0.0614(13) 0.0592(13) 0.0642(14) 0.0086(11) 0.0287(11) 0.0061(11)
C22 0.0747(16) 0.0742(17) 0.0622(14) 0.0177(12) 0.0279(12) 0.0012(13)
C24 0.0587(14) 0.0873(18) 0.0654(15) -0.0020(13) 0.0318(12) 0.0033(12)
C25 0.0491(11) 0.0554(12) 0.0554(12) -0.0054(9) 0.0215(9) -0.0007(9)
C27 0.0707(17) 0.0729(18) 0.102(2) -0.0132(16) 0.0100(16) -0.0187(14)
C29 0.0867(18) 0.0646(15) 0.0511(13) -0.0005(11) 0.0284(12) 0.0006(13)

loop_
_atom_type_symbol
_atom_type_description
_atom_type_scat_dispersion_real
_atom_type_scat_dispersion_imag
_atom_type_scat_source
C C 0.0181 0.0091 'International Tables Vol C Tables 4.2.6.8 and 6.1.1.4'
H H 0.0000 0.0000 'International Tables Vol C Tables 4.2.6.8 and 6.1.1.4'
O O 0.0492 0.0322 'International Tables Vol C Tables 4.2.6.8 and 6.1.1.4'
N N 0.0311 0.0180 'International Tables Vol C Tables 4.2.6.8 and 6.1.1.4'

loop_
_geom_angle_atom_site_label_1
_geom_angle_atom_site_label_2
_geom_angle_atom_site_label_3
_geom_angle
_geom_angle_site_symmetry_1
_geom_angle_site_symmetry_3
_geom_angle_publ_flag
C1 O11 C4 97.08(13) . . ?
C12 O14 C15 115.3(2) . . ?
C16 O18 C19 116.8(2) . . ?
C27 O26 C7 116.21(19) . . ?
C8 O28 C29 118.55(17) . . ?
C24 N23 C22 116.0(2) . . ?
O11 C1 C10 102.09(14) . . ?
O11 C1 C2 100.77(15) . . ?
C10 C1 C2 107.94(15) . . ?
C12 C2 C1 111.51(16) . . ?
C12 C2 C3 114.64(17) . . ?
C1 C2 C3 101.50(15) . . ?
C16 C3 C2 114.54(16) . . ?
C16 C3 C4 112.87(15) . . ?
C2 C3 C4 100.37(15) . . ?
O11 C4 C20 112.23(15) . . ?
O11 C4 C5 101.14(14) . . ?
C20 C4 C5 116.59(15) . . ?
O11 C4 C3 101.99(14) . . ?
C20 C4 C3 118.01(15) . . ?
C5 C4 C3 104.63(14) . . ?
C6 C5 C10 121.64(18) . . ?
C6 C5 C4 133.08(17) . . ?
C10 C5 C4 105.13(16) . . ?
C7 C6 C5 117.62(18) . . ?
O26 C7 C6 119.00(18) . . ?
O26 C7 C8 119.78(17) . . ?
C6 C7 C8 121.15(17) . . ?
O28 C8 C9 124.24(18) . . ?
O28 C8 C7 115.34(17) . . ?
C9 C8 C7 120.42(17) . . ?
C10 C9 C8 117.60(17) . . ?
C9 C10 C5 121.46(17) . . ?
C9 C10 C1 133.79(17) . . ?
C5 C10 C1 104.59(16) . . ?
O13 C12 O14 123.45(19) . . ?
O13 C12 C2 125.71(19) . . ?
O14 C12 C2 110.79(17) . . ?
O17 C16 O18 124.0(2) . . ?
O17 C16 C3 126.19(19) . . ?
O18 C16 C3 109.78(16) . . ?
C25 C20 C21 117.29(19) . . ?
C25 C20 C4 122.02(18) . . ?
C21 C20 C4 120.62(18) . . ?
C20 C21 C22 118.5(2) . . ?
N23 C22 C21 124.5(2) . . ?
N23 C24 C25 124.7(2) . . ?
C24 C25 C20 119.1(2) . . ?

loop_
_geom_bond_atom_site_label_1
_geom_bond_atom_site_label_2
_geom_bond_distance
_geom_bond_site_symmetry_2
_geom_bond_publ_flag
O11 C1 1.442(2) . ?
O11 C4 1.443(2) . ?
O13 C12 1.194(3) . ?
O14 C12 1.330(3) . ?
O14 C15 1.452(3) . ?
O17 C16 1.194(3) . ?
O18 C16 1.331(3) . ?
O18 C19 1.434(3) . ?
O26 C27 1.373(3) . ?
O26 C7 1.376(2) . ?
O28 C8 1.358(2) . ?
O28 C29 1.409(3) . ?
N23 C24 1.313(3) . ?
N23 C22 1.322(4) . ?
C1 C10 1.514(3) . ?
C1 C2 1.546(3) . ?
C2 C12 1.515(3) . ?
C2 C3 1.565(3) . ?
C3 C16 1.511(3) . ?
C3 C4 1.581(2) . ?
C4 C20 1.494(3) . ?
C4 C5 1.521(3) . ?
C5 C6 1.383(3) . ?
C5 C10 1.384(3) . ?
C6 C7 1.382(3) . ?
C7 C8 1.409(3) . ?
C8 C9 1.396(3) . ?
C9 C10 1.382(3) . ?
C20 C25 1.378(3) . ?
C20 C21 1.384(3) . ?
C21 C22 1.384(3) . ?
C24 C25 1.377(3) . ?
